data_7026417
loop_
_publ_author_name
'Cariou, Renan'
'Chirinos, Juan J.'
'Gibson, Vernon C.'
'Jacobsen, Grant'
'Tomov, Atanas K.'
'Britovsek, George J. P.'
'White, Andrew J. P.'

_publ_section_title
;
 The effect of the central donor in bis(benzimidazole)-based cobalt
 catalysts for the selective cis-1,4-polymerisation of butadiene.
;
_journal_issue 38
_journal_name_full 'Dalton transactions (Cambridge, England : 2003)'
_journal_page_first 9039
_journal_page_last 9045
_journal_paper_doi 10.1039/c0dt00402b
_journal_volume 39
_journal_year 2010
_chemical_formula_moiety 'C24 H23 Cl2 Co N5, 2(C3 H7 N O)'
_chemical_formula_sum 'C30 H37 Cl2 Co N7 O2'
_chemical_formula_weight 657.50
_chemical_name_systematic
;
?
;
_space_group_IT_number 14
_symmetry_cell_setting monoclinic
_symmetry_space_group_name_Hall '-P 2yn'
_symmetry_space_group_name_H-M 'P 1 21/n 1'
_atom_sites_solution_hydrogens geom
_atom_sites_solution_primary direct
_atom_sites_solution_secondary difmap
_audit_creation_method SHELXL-97
_cell_angle_alpha 90.00
_cell_angle_beta 96.4273(11)
_cell_angle_gamma 90.00
_cell_formula_units_Z 4
_cell_length_a 8.94991(11)
_cell_length_b 17.56344(19)
_cell_length_c 20.0433(2)
_cell_measurement_reflns_used 19154
_cell_measurement_temperature 173(2)
_cell_measurement_theta_max 32.4603
_cell_measurement_theta_min 4.1553
_cell_volume 3130.83(6)
_computing_cell_refinement 'CrysAlis RED, Oxford Diffraction Ltd'
_computing_data_collection 'CrysAlis CCD, Oxford Diffraction Ltd'
_computing_data_reduction 'CrysAlis RED, Oxford Diffraction Ltd'
_computing_molecular_graphics 'Bruker SHELXTL'
_computing_publication_material 'Bruker SHELXTL'
_computing_structure_refinement 'SHELXL-97 (Sheldrick, 1997)'
_computing_structure_solution 'SHELXS-97 (Sheldrick, 1990)'
_diffrn_ambient_temperature 173(2)
_diffrn_detector_area_resol_mean 15.9825
_diffrn_measured_fraction_theta_full 0.986
_diffrn_measured_fraction_theta_max 0.924
_diffrn_measurement_device_type 'OD Xcalibur 3'
_diffrn_measurement_method 'omega scans'
_diffrn_radiation_monochromator graphite
_diffrn_radiation_source 'Enhance (Mo) X-ray Source'
_diffrn_radiation_type MoK\a
_diffrn_radiation_wavelength 0.71073
_diffrn_reflns_av_R_equivalents 0.0385
_diffrn_reflns_av_sigmaI/netI 0.0432
_diffrn_reflns_limit_h_max 13
_diffrn_reflns_limit_h_min -13
_diffrn_reflns_limit_k_max 25
_diffrn_reflns_limit_k_min -25
_diffrn_reflns_limit_l_max 28
_diffrn_reflns_limit_l_min -30
_diffrn_reflns_number 50546
_diffrn_reflns_theta_full 31.50
_diffrn_reflns_theta_max 32.54
_diffrn_reflns_theta_min 4.17
_diffrn_standards_number 0
_exptl_absorpt_coefficient_mu 0.758
_exptl_absorpt_correction_T_max 0.957
_exptl_absorpt_correction_T_min 0.839
_exptl_absorpt_correction_type analytical
_exptl_absorpt_process_details
;
CrysAlisPro, Oxford Diffraction Ltd.,
Version 1.171.33.48 (release 15-09-2009 CrysAlis171 .NET)
(compiled Sep 15 2009,11:49:04)
Analytical numeric absorption correction using a multifaceted crystal
model based on expressions derived by R.C. Clark & J.S. Reid.
(Clark, R. C. & Reid, J. S. (1995). Acta Cryst. A51, 887-897)
;
_exptl_crystal_colour Blue
_exptl_crystal_density_diffrn 1.395
_exptl_crystal_density_method 'not measured'
_exptl_crystal_description needles
_exptl_crystal_F_000 1372
_exptl_crystal_size_max 0.30
_exptl_crystal_size_mid 0.13
_exptl_crystal_size_min 0.06
_refine_diff_density_max 0.319
_refine_diff_density_min -0.355
_refine_diff_density_rms 0.051
_refine_ls_extinction_method none
_refine_ls_goodness_of_fit_ref 0.922
_refine_ls_hydrogen_treatment mixed
_refine_ls_matrix_type full
_refine_ls_number_parameters 393
_refine_ls_number_reflns 10513
_refine_ls_number_restraints 2
_refine_ls_restrained_S_all 0.922
_refine_ls_R_factor_all 0.0519
_refine_ls_R_factor_gt 0.0313
_refine_ls_shift/su_max 0.003
_refine_ls_shift/su_mean 0.000
_refine_ls_structure_factor_coef Fsqd
_refine_ls_weighting_details 'calc w=1/[\s^2^(Fo^2^)+(0.0426P)^2^+0.0000P] where P=(Fo^2^+2Fc^2^)/3'
_refine_ls_weighting_scheme calc
_refine_ls_wR_factor_gt 0.0739
_refine_ls_wR_factor_ref 0.0771
_reflns_number_gt 7218
_reflns_number_total 10513
_reflns_threshold_expression >2sigma(I)
_cod_data_source_file c0dt00402b.txt
_cod_data_source_block 1_2
_cod_depositor_comments
;
The following automatic conversions were performed:

'_symmetry_cell_setting' value 'Monoclinic' changed to 'monoclinic'
according to /home/saulius/struct/CIF-dictionaries/cif_core.dic
dictionary named 'cif_core.dic' version 2.4.2 from 2011-04-26.

Automatic conversion script
Id: cif_fix_values 1891 2012-01-12 08:04:46Z andrius 
;
_cod_original_sg_symbol_H-M P2(1)/n
_cod_database_code 7026417

loop_
_symmetry_equiv_pos_as_xyz
'x, y, z'
'-x+1/2, y+1/2, -z+1/2'
'-x, -y, -z'
'x-1/2, -y-1/2, z-1/2'

loop_
_atom_site_label
_atom_site_type_symbol
_atom_site_fract_x
_atom_site_fract_y
_atom_site_fract_z
_atom_site_U_iso_or_equiv
_atom_site_adp_type
_atom_site_occupancy
_atom_site_symmetry_multiplicity
_atom_site_calc_flag
_atom_site_refinement_flags
Co Co 0.225627(18) 0.435132(9) 0.801254(8) 0.02062(5) Uani 1 1 d .
Cl1 Cl 0.31944(4) 0.317116(18) 0.818464(18) 0.03504(8) Uani 1 1 d .
Cl2 Cl -0.01696(3) 0.447291(18) 0.818735(16) 0.02814(7) Uani 1 1 d .
N1 N 0.54758(12) 0.56777(6) 0.73771(6) 0.0269(2) Uani 1 1 d .
C2 C 0.56832(14) 0.51005(7) 0.78963(6) 0.0246(2) Uani 1 1 d .
H2A H 0.6771 0.5032 0.8036 0.030 Uiso 1 1 calc R
H2B H 0.5277 0.4610 0.7713 0.030 Uiso 1 1 calc R
C3 C 0.49087(13) 0.53139(7) 0.84972(6) 0.0228(2) Uani 1 1 d .
N4 N 0.35750(11) 0.50509(6) 0.86179(5) 0.0217(2) Uani 1 1 d .
C5 C 0.33228(14) 0.53512(7) 0.92418(6) 0.0223(2) Uani 1 1 d .
C6 C 0.21429(15) 0.52367(8) 0.96305(6) 0.0281(3) Uani 1 1 d .
H6A H 0.1305 0.4926 0.9477 0.034 Uiso 1 1 calc R
C7 C 0.22462(16) 0.55939(8) 1.02471(7) 0.0326(3) Uani 1 1 d .
H7A H 0.1460 0.5529 1.0524 0.039 Uiso 1 1 calc R
C8 C 0.34872(17) 0.60509(8) 1.04755(7) 0.0333(3) Uani 1 1 d .
H8A H 0.3519 0.6286 1.0904 0.040 Uiso 1 1 calc R
C9 C 0.46520(16) 0.61672(7) 1.00995(7) 0.0307(3) Uani 1 1 d .
H9A H 0.5491 0.6475 1.0256 0.037 Uiso 1 1 calc R
C10 C 0.45430(14) 0.58098(7) 0.94742(6) 0.0247(3) Uani 1 1 d .
N11 N 0.55195(12) 0.57783(6) 0.89881(5) 0.0252(2) Uani 1 1 d D
H11 H 0.6405(8) 0.6018(8) 0.8978(8) 0.039(4) Uiso 1 1 d D
C12 C 0.39424(14) 0.58330(7) 0.70906(7) 0.0244(2) Uani 1 1 d .
H12A H 0.3957 0.6257 0.6766 0.029 Uiso 1 1 calc R
H12B H 0.3358 0.6004 0.7454 0.029 Uiso 1 1 calc R
C13 C 0.31477(13) 0.51669(7) 0.67398(6) 0.0230(2) Uani 1 1 d .
N14 N 0.24348(11) 0.46218(6) 0.70394(5) 0.0234(2) Uani 1 1 d .
C15 C 0.18396(14) 0.41351(7) 0.65226(6) 0.0243(2) Uani 1 1 d .
C16 C 0.09790(15) 0.34789(8) 0.65451(7) 0.0309(3) Uani 1 1 d .
H16A H 0.0697 0.3289 0.6957 0.037 Uiso 1 1 calc R
C17 C 0.05512(17) 0.31143(8) 0.59420(7) 0.0368(3) Uani 1 1 d .
H17A H -0.0033 0.2662 0.5940 0.044 Uiso 1 1 calc R
C18 C 0.09592(17) 0.33957(9) 0.53352(7) 0.0376(3) Uani 1 1 d .
H18A H 0.0646 0.3129 0.4931 0.045 Uiso 1 1 calc R
C19 C 0.18026(16) 0.40493(8) 0.53068(7) 0.0325(3) Uani 1 1 d .
H19A H 0.2070 0.4243 0.4894 0.039 Uiso 1 1 calc R
C20 C 0.22409(14) 0.44088(7) 0.59145(6) 0.0253(3) Uani 1 1 d .
N21 N 0.30622(12) 0.50626(6) 0.60704(5) 0.0265(2) Uani 1 1 d D
H21 H 0.3556(16) 0.5349(7) 0.5794(6) 0.043(4) Uiso 1 1 d D
C22 C 0.67282(13) 0.59441(7) 0.70640(6) 0.0221(2) Uani 1 1 d .
C23 C 0.70850(15) 0.67211(7) 0.71130(7) 0.0276(3) Uani 1 1 d .
C24 C 0.83663(17) 0.69793(8) 0.68496(7) 0.0373(3) Uani 1 1 d .
H24A H 0.8617 0.7505 0.6877 0.045 Uiso 1 1 calc R
C25 C 0.92740(17) 0.64827(10) 0.65496(7) 0.0421(4) Uani 1 1 d .
H25A H 1.0163 0.6664 0.6385 0.051 Uiso 1 1 calc R
C26 C 0.88989(16) 0.57236(9) 0.64868(7) 0.0374(3) Uani 1 1 d .
H26A H 0.9529 0.5388 0.6273 0.045 Uiso 1 1 calc R
C27 C 0.76121(15) 0.54386(8) 0.67311(7) 0.0277(3) Uani 1 1 d .
C28 C 0.61337(18) 0.72719(8) 0.74578(8) 0.0396(3) Uani 1 1 d .
H28A H 0.5211 0.7384 0.7163 0.059 Uiso 1 1 calc R
H28B H 0.6697 0.7744 0.7558 0.059 Uiso 1 1 calc R
H28C H 0.5874 0.7046 0.7877 0.059 Uiso 1 1 calc R
C29 C 0.71885(18) 0.46162(8) 0.66224(8) 0.0389(3) Uani 1 1 d .
H29A H 0.7475 0.4329 0.7036 0.058 Uiso 1 1 calc R
H29B H 0.7714 0.4407 0.6260 0.058 Uiso 1 1 calc R
H29C H 0.6100 0.4576 0.6500 0.058 Uiso 1 1 calc R
O30 O 0.79634(12) 0.66739(6) 0.89792(5) 0.0410(3) Uani 1 1 d .
C30 C 0.90773(16) 0.65085(8) 0.86920(7) 0.0322(3) Uani 1 1 d .
H30A H 0.9197 0.5990 0.8572 0.039 Uiso 1 1 calc R
N31 N 1.01079(13) 0.69942(6) 0.85399(6) 0.0300(2) Uani 1 1 d .
C32 C 0.9999(2) 0.78022(8) 0.86788(10) 0.0476(4) Uani 1 1 d .
H32A H 0.9023 0.7911 0.8836 0.071 Uiso 1 1 calc R
H32B H 1.0094 0.8092 0.8268 0.071 Uiso 1 1 calc R
H32C H 1.0806 0.7949 0.9026 0.071 Uiso 1 1 calc R
C33 C 1.13937(17) 0.67403(9) 0.82112(8) 0.0397(3) Uani 1 1 d .
H33A H 1.2316 0.6799 0.8520 0.060 Uiso 1 1 calc R
H33B H 1.1468 0.7048 0.7808 0.060 Uiso 1 1 calc R
H33C H 1.1262 0.6204 0.8084 0.060 Uiso 1 1 calc R
O40 O 0.49012(12) 0.58846(6) 0.53456(5) 0.0399(2) Uani 1 1 d .
C40 C 0.52701(16) 0.65528(8) 0.54656(7) 0.0324(3) Uani 1 1 d .
H40A H 0.6313 0.6656 0.5565 0.039 Uiso 1 1 calc R
N41 N 0.43393(14) 0.71345(6) 0.54680(6) 0.0332(3) Uani 1 1 d .
C42 C 0.27338(18) 0.70391(9) 0.52966(9) 0.0446(4) Uani 1 1 d .
H42A H 0.2518 0.6509 0.5168 0.067 Uiso 1 1 calc R
H42B H 0.2386 0.7375 0.4921 0.067 Uiso 1 1 calc R
H42C H 0.2211 0.7169 0.5686 0.067 Uiso 1 1 calc R
C43 C 0.4891(2) 0.79025(8) 0.56054(9) 0.0482(4) Uani 1 1 d .
H43A H 0.5989 0.7892 0.5703 0.072 Uiso 1 1 calc R
H43B H 0.4449 0.8108 0.5993 0.072 Uiso 1 1 calc R
H43C H 0.4609 0.8225 0.5213 0.072 Uiso 1 1 calc R

loop_
_atom_site_aniso_label
_atom_site_aniso_U_11
_atom_site_aniso_U_22
_atom_site_aniso_U_33
_atom_site_aniso_U_23
_atom_site_aniso_U_13
_atom_site_aniso_U_12
Co 0.01965(8) 0.02287(8) 0.01989(8) 0.00013(6) 0.00456(6) -0.00104(6)
Cl1 0.0407(2) 0.02805(16) 0.03621(19) -0.00095(13) 0.00369(14) 0.00961(14)
Cl2 0.01965(15) 0.03507(17) 0.03027(16) 0.00024(12) 0.00528(12) 0.00041(11)
N1 0.0170(5) 0.0348(6) 0.0294(6) 0.0114(5) 0.0049(4) -0.0005(4)
C2 0.0204(6) 0.0292(6) 0.0247(6) 0.0051(5) 0.0044(5) -0.0001(5)
C3 0.0204(6) 0.0240(6) 0.0238(6) 0.0040(5) 0.0015(5) -0.0002(4)
N4 0.0193(5) 0.0256(5) 0.0205(5) 0.0014(4) 0.0032(4) -0.0008(4)
C5 0.0228(6) 0.0233(6) 0.0205(6) 0.0009(5) 0.0011(4) 0.0022(5)
C6 0.0248(7) 0.0335(7) 0.0262(7) 0.0010(5) 0.0039(5) -0.0005(5)
C7 0.0321(7) 0.0398(8) 0.0269(7) -0.0001(6) 0.0081(5) 0.0074(6)
C8 0.0402(8) 0.0329(7) 0.0263(7) -0.0054(6) 0.0011(6) 0.0079(6)
C9 0.0343(8) 0.0261(6) 0.0299(7) -0.0031(5) -0.0038(6) -0.0006(5)
C10 0.0246(6) 0.0237(6) 0.0252(6) 0.0026(5) -0.0002(5) 0.0011(5)
N11 0.0222(5) 0.0274(5) 0.0257(5) 0.0005(4) 0.0012(4) -0.0058(4)
C12 0.0202(6) 0.0262(6) 0.0270(6) 0.0038(5) 0.0036(5) 0.0010(4)
C13 0.0180(6) 0.0282(6) 0.0231(6) 0.0035(5) 0.0031(5) 0.0026(5)
N14 0.0207(5) 0.0275(5) 0.0224(5) 0.0006(4) 0.0033(4) -0.0018(4)
C15 0.0214(6) 0.0304(6) 0.0212(6) 0.0005(5) 0.0022(5) 0.0014(5)
C16 0.0294(7) 0.0370(7) 0.0262(7) 0.0008(6) 0.0030(5) -0.0064(5)
C17 0.0356(8) 0.0395(8) 0.0346(8) -0.0036(6) 0.0005(6) -0.0100(6)
C18 0.0379(9) 0.0477(9) 0.0260(7) -0.0084(6) -0.0013(6) -0.0032(7)
C19 0.0318(8) 0.0442(8) 0.0216(6) 0.0000(6) 0.0033(5) 0.0024(6)
C20 0.0217(6) 0.0316(6) 0.0227(6) 0.0019(5) 0.0032(5) 0.0022(5)
N21 0.0258(6) 0.0324(6) 0.0216(5) 0.0047(4) 0.0048(4) -0.0006(4)
C22 0.0189(6) 0.0279(6) 0.0198(6) 0.0016(5) 0.0031(4) -0.0027(5)
C23 0.0297(7) 0.0292(6) 0.0235(6) 0.0010(5) 0.0007(5) -0.0040(5)
C24 0.0368(8) 0.0401(8) 0.0340(8) 0.0102(6) -0.0009(6) -0.0162(6)
C25 0.0245(7) 0.0703(11) 0.0320(8) 0.0145(7) 0.0057(6) -0.0118(7)
C26 0.0250(7) 0.0644(10) 0.0239(7) 0.0042(7) 0.0081(5) 0.0089(7)
C27 0.0258(7) 0.0363(7) 0.0208(6) -0.0007(5) 0.0022(5) 0.0034(5)
C28 0.0500(10) 0.0286(7) 0.0393(9) -0.0038(6) 0.0012(7) 0.0023(6)
C29 0.0436(9) 0.0353(7) 0.0373(8) -0.0087(6) 0.0024(7) 0.0089(6)
O30 0.0339(6) 0.0425(6) 0.0487(7) -0.0085(5) 0.0138(5) -0.0139(4)
C30 0.0342(8) 0.0282(7) 0.0340(8) 0.0000(6) 0.0025(6) -0.0049(5)
N31 0.0282(6) 0.0280(6) 0.0347(6) 0.0019(5) 0.0070(5) -0.0019(4)
C32 0.0500(10) 0.0305(8) 0.0665(12) -0.0084(7) 0.0244(9) -0.0105(7)
C33 0.0349(8) 0.0405(8) 0.0454(9) 0.0082(7) 0.0126(7) 0.0065(6)
O40 0.0451(7) 0.0315(5) 0.0460(6) 0.0006(5) 0.0174(5) -0.0046(4)
C40 0.0314(8) 0.0386(8) 0.0286(7) 0.0021(6) 0.0091(6) -0.0041(6)
N41 0.0326(7) 0.0327(6) 0.0343(7) -0.0024(5) 0.0040(5) -0.0041(5)
C42 0.0316(9) 0.0502(9) 0.0517(10) 0.0014(8) 0.0036(7) 0.0003(7)
C43 0.0583(12) 0.0320(8) 0.0536(11) -0.0057(7) 0.0033(8) -0.0091(7)

loop_
_atom_type_symbol
_atom_type_description
_atom_type_scat_dispersion_real
_atom_type_scat_dispersion_imag
_atom_type_scat_source
C C 0.0033 0.0016 'International Tables Vol C Tables 4.2.6.8 and 6.1.1.4'
H H 0.0000 0.0000 'International Tables Vol C Tables 4.2.6.8 and 6.1.1.4'
N N 0.0061 0.0033 'International Tables Vol C Tables 4.2.6.8 and 6.1.1.4'
O O 0.0106 0.0060 'International Tables Vol C Tables 4.2.6.8 and 6.1.1.4'
Cl Cl 0.1484 0.1585 'International Tables Vol C Tables 4.2.6.8 and 6.1.1.4'
Co Co 0.3494 0.9721 'International Tables Vol C Tables 4.2.6.8 and 6.1.1.4'

loop_
_geom_angle_atom_site_label_1
_geom_angle_atom_site_label_2
_geom_angle_atom_site_label_3
_geom_angle
N4 Co N14 109.40(4)
N4 Co Cl2 111.06(3)
N14 Co Cl2 107.98(3)
N4 Co Cl1 106.65(3)
N14 Co Cl1 107.14(3)
Cl2 Co Cl1 114.474(14)
C22 N1 C2 120.16(10)
C22 N1 C12 121.30(10)
C2 N1 C12 117.02(10)
N1 C2 C3 111.55(10)
N4 C3 N11 112.19(11)
N4 C3 C2 124.35(11)
N11 C3 C2 123.43(11)
C3 N4 C5 105.67(10)
C3 N4 Co 125.52(8)
C5 N4 Co 128.80(8)
C10 C5 C6 120.68(12)
C10 C5 N4 108.53(11)
C6 C5 N4 130.75(11)
C7 C6 C5 117.10(12)
C6 C7 C8 121.52(13)
C9 C8 C7 121.95(13)
C8 C9 C10 116.52(13)
N11 C10 C5 105.97(11)
N11 C10 C9 131.73(12)
C5 C10 C9 122.23(12)
C3 N11 C10 107.62(10)
N1 C12 C13 114.56(10)
N14 C13 N21 112.01(11)
N14 C13 C12 125.11(11)
N21 C13 C12 122.88(11)
C13 N14 C15 105.50(10)
C13 N14 Co 134.02(9)
C15 N14 Co 120.19(8)
C16 C15 C20 120.82(12)
C16 C15 N14 130.40(11)
C20 C15 N14 108.79(11)
C17 C16 C15 117.11(12)
C16 C17 C18 121.50(13)
C19 C18 C17 121.85(13)
C18 C19 C20 116.39(12)
N21 C20 C19 131.89(12)
N21 C20 C15 105.77(11)
C19 C20 C15 122.33(12)
C13 N21 C20 107.93(10)
C23 C22 C27 120.79(11)
C23 C22 N1 118.24(11)
C27 C22 N1 120.95(11)
C24 C23 C22 118.78(12)
C24 C23 C28 119.80(12)
C22 C23 C28 121.40(12)
C25 C24 C23 120.77(13)
C24 C25 C26 120.27(13)
C25 C26 C27 121.21(13)
C26 C27 C22 118.08(13)
C26 C27 C29 119.94(13)
C22 C27 C29 121.97(12)
O30 C30 N31 125.17(13)
C30 N31 C32 121.67(12)
C30 N31 C33 121.00(12)
C32 N31 C33 117.32(12)
O40 C40 N41 125.57(14)
C40 N41 C42 121.30(12)
C40 N41 C43 121.25(13)
C42 N41 C43 117.36(13)

loop_
_geom_bond_atom_site_label_1
_geom_bond_atom_site_label_2
_geom_bond_distance
Co N4 2.0135(10)
Co N14 2.0312(10)
Co Cl2 2.2478(3)
Co Cl1 2.2484(4)
N1 C22 1.4237(15)
N1 C2 1.4499(15)
N1 C12 1.4530(16)
C2 C3 1.5028(17)
C3 N4 1.3272(15)
C3 N11 1.3460(16)
N4 C5 1.3986(15)
C5 C10 1.3943(18)
C5 C6 1.3952(17)
C6 C7 1.3799(18)
C7 C8 1.405(2)
C8 C9 1.368(2)
C9 C10 1.3954(18)
C10 N11 1.3809(17)
C12 C13 1.5022(17)
C13 N14 1.3304(15)
C13 N21 1.3479(15)
N14 C15 1.4014(16)
C15 C16 1.3898(18)
C15 C20 1.3941(17)
C16 C17 1.3835(19)
C17 C18 1.399(2)
C18 C19 1.379(2)
C19 C20 1.3888(18)
C20 N21 1.3802(16)
C22 C23 1.4025(18)
C22 C27 1.4062(18)
C23 C24 1.3910(19)
C23 C28 1.5067(19)
C24 C25 1.375(2)
C25 C26 1.377(2)
C26 C27 1.3939(19)
C27 C29 1.503(2)
O30 C30 1.2401(17)
C30 N31 1.3170(17)
N31 C32 1.4515(17)
N31 C33 1.4584(17)
O40 C40 1.2354(17)
C40 N41 1.3187(18)
N41 C42 1.449(2)
N41 C43 1.4521(18)
